data_1575318
loop_
_publ_author_name
'Wang, Yue'
'Cheng, Puxin'
'Han, Wenqing'
'Guan, Junjie'
'Li, Quanwen'
'Wang, Zhihua'
'Wang, Peihan'
'Zheng, Yongshen'
'Xu, Jialiang'

_publ_section_title
;
 Regulation of metal valence states for enhancing second harmonic
 generation performance of chiral tin halides.
;
_journal_issue 21
_journal_name_full 'Materials horizons'
_journal_page_first 9106
_journal_page_last 9113
_journal_paper_doi 10.1039/d5mh01023c
_journal_volume 12
_journal_year 2025
_chemical_formula_moiety 'Br3 Sn, C6 H14 N'
_chemical_formula_sum 'C6 H14 Br3 N Sn'
_chemical_formula_weight 458.60
_space_group_crystal_system monoclinic
_space_group_IT_number 14
_space_group_name_Hall '-P 2yn'
_space_group_name_H-M_alt 'P 1 21/n 1'
_atom_sites_solution_hydrogens geom
_audit_creation_date 2025-07-16
_audit_creation_method
;
Olex2 1.5-beta
(compiled 2024.02.16 svn.r378c4104 for OlexSys, GUI svn.r6928)
;
_audit_update_record
;
2025-07-25 deposited with the CCDC.	2025-08-01 downloaded from the CCDC.
;
_cell_angle_alpha 90
_cell_angle_beta 102.233(2)
_cell_angle_gamma 90
_cell_formula_units_Z 4
_cell_length_a 9.84820(10)
_cell_length_b 8.29350(10)
_cell_length_c 15.0756(2)
_cell_measurement_reflns_used 6479
_cell_measurement_temperature 100.01(10)
_cell_measurement_theta_max 76.5610
_cell_measurement_theta_min 2.9930
_cell_volume 1203.36(3)
_computing_cell_refinement 'CrysAlisPro 1.171.42.101a (Rigaku OD, 2023)'
_computing_data_collection 'CrysAlisPro 1.171.42.101a (Rigaku OD, 2023)'
_computing_data_reduction 'CrysAlisPro 1.171.42.101a (Rigaku OD, 2023)'
_computing_molecular_graphics 'Olex2 1.5-beta (Dolomanov et al., 2009)'
_computing_publication_material 'Olex2 1.5-beta (Dolomanov et al., 2009)'
_computing_structure_refinement 'SHELXL 2018/3 (Sheldrick, 2015)'
_computing_structure_solution 'SHELXT 2018/2 (Sheldrick, 2018)'
_diffrn_ambient_environment N~2~
_diffrn_ambient_temperature 100.01(10)
_diffrn_detector 'Hybrid Pixel Array Detector'
_diffrn_detector_area_resol_mean 10.0000
_diffrn_detector_type HyPix
_diffrn_measured_fraction_theta_full 0.998
_diffrn_measured_fraction_theta_max 0.962
_diffrn_measurement_details
;
List of Runs (angles in degrees, time in seconds):

  # Type    Start    End  Width  t~exp~   \w     \q     \k     \f   Frames
#--------------------------------------------------------------------------
  1  \w     77.00 107.00   0.50    0.05    --  106.67-125.00-150.00   60
  2  \w     51.00  95.00   0.50    0.05    --  106.67 -95.00-120.00   88
  3  \w    -38.00  20.00   0.50    0.05    --  -47.76  38.00  60.00  116
  4  \w    -17.00  20.00   0.50    0.05    --  -47.76  33.00 -85.00   74
  5  \w    -15.00  23.00   0.50    0.05    --  -47.76  19.00-120.00   76
  6  \w    -66.00 -40.00   0.50    0.05    -- -104.50  61.00 -90.00   52
  7  \w    -88.00 -42.00   0.50    0.05    -- -104.50  77.00 -30.00   92
  8  \w   -121.00 -35.00   0.50    0.05    --  -47.76 -33.00 116.00  172
  9  \w   -125.00 -98.00   0.50    0.05    -- -104.50 -33.00 116.00   54
 10  \w     39.00  74.00   0.50    0.05    --  106.67 -61.00-180.00   70
 11  \w     38.00  74.00   0.50    0.05    --  106.67 -61.00-120.00   72
 12  \w     45.00  70.00   0.50    0.05    --  106.67 -61.00 -30.00   50
 13  \w     38.00  63.00   0.50    0.05    --  106.67 -61.00   0.00   50
 14  \w     34.00  67.00   0.50    0.05    --  106.67 -61.00 120.00   66
 15  \w     36.00  74.00   0.50    0.05    --  106.67 -61.00 150.00   76
 16  \w     51.00 106.00   0.50    0.05    --  106.67 -77.00  90.00  110
 17  \w    -16.00   9.00   0.50    0.05    --   47.76 -33.00 116.00   50
 18  \w     39.00  73.00   0.50    0.05    --  106.67 -61.00 -60.00   68
 19  \w     42.00  67.00   0.50    0.05    --  106.67 -61.00 -90.00   50
 20  \w     38.00  67.00   0.50    0.05    --  106.67 -61.00-150.00   58
 21  \w     98.00 178.00   0.50    0.05    --  106.67  33.00 -85.00  160
 22  \w    147.00 176.00   0.50    0.05    --  106.67 125.00 150.00   58
 23  \w    101.00 126.00   0.50    0.05    --  106.67 125.00 150.00   50
 24  \w     42.00 107.00   0.50    0.05    --   47.76  33.00 -85.00  130
;
_diffrn_measurement_device 'four-circle diffractometer'
_diffrn_measurement_device_type 'XtaLAB Synergy R, HyPix'
_diffrn_measurement_method '\w scans'
_diffrn_orient_matrix_type 'CrysAlisPro convention (1999,Acta A55,543-557)'
_diffrn_orient_matrix_UB_11 0.0373302000
_diffrn_orient_matrix_UB_12 -0.0757601000
_diffrn_orient_matrix_UB_13 0.0953945000
_diffrn_orient_matrix_UB_21 -0.1556208000
_diffrn_orient_matrix_UB_22 -0.0208223000
_diffrn_orient_matrix_UB_23 -0.0006329000
_diffrn_orient_matrix_UB_31 0.0025174000
_diffrn_orient_matrix_UB_32 -0.1683106000
_diffrn_orient_matrix_UB_33 -0.0428602000
_diffrn_radiation_monochromator mirror
_diffrn_radiation_probe x-ray
_diffrn_radiation_type 'Cu K\a'
_diffrn_radiation_wavelength 1.54178
_diffrn_reflns_av_R_equivalents 0.0311
_diffrn_reflns_av_unetI/netI 0.0233
_diffrn_reflns_Laue_measured_fraction_full 0.998
_diffrn_reflns_Laue_measured_fraction_max 0.962
_diffrn_reflns_limit_h_max 11
_diffrn_reflns_limit_h_min -12
_diffrn_reflns_limit_k_max 5
_diffrn_reflns_limit_k_min -10
_diffrn_reflns_limit_l_max 18
_diffrn_reflns_limit_l_min -19
_diffrn_reflns_number 7444
_diffrn_reflns_point_group_measured_fraction_full 0.998
_diffrn_reflns_point_group_measured_fraction_max 0.962
_diffrn_reflns_theta_full 67.679
_diffrn_reflns_theta_max 76.339
_diffrn_reflns_theta_min 4.927
_diffrn_source 'Rotating-anode X-ray tube'
_diffrn_source_type 'PhotonJet R (Cu) X-ray Source'
_exptl_absorpt_coefficient_mu 28.162
_exptl_absorpt_correction_T_max 1.00000
_exptl_absorpt_correction_T_min 0.31140
_exptl_absorpt_correction_type multi-scan
_exptl_absorpt_process_details
;
CrysAlisPro 1.171.42.101a (Rigaku Oxford Diffraction, 2023)
Empirical absorption correction using spherical harmonics,
implemented in SCALE3 ABSPACK scaling algorithm.
;
_exptl_crystal_colour colourless
_exptl_crystal_colour_primary colourless
_exptl_crystal_density_diffrn 2.531
_exptl_crystal_description plate
_exptl_crystal_F_000 848
_exptl_crystal_size_max 0.1
_exptl_crystal_size_mid 0.05
_exptl_crystal_size_min 0.05
_refine_diff_density_max 1.221
_refine_diff_density_min -1.201
_refine_diff_density_rms 0.205
_refine_ls_extinction_method none
_refine_ls_goodness_of_fit_ref 1.209
_refine_ls_hydrogen_treatment constr
_refine_ls_matrix_type full
_refine_ls_number_parameters 156
_refine_ls_number_reflns 2435
_refine_ls_number_restraints 49
_refine_ls_restrained_S_all 1.197
_refine_ls_R_factor_all 0.0403
_refine_ls_R_factor_gt 0.0399
_refine_ls_shift/su_max 0.000
_refine_ls_shift/su_mean 0.000
_refine_ls_structure_factor_coef Fsqd
_refine_ls_weighting_details 'w=1/[\s^2^(Fo^2^)+(0.0416P)^2^+12.8894P] where P=(Fo^2^+2Fc^2^)/3'
_refine_ls_weighting_scheme calc
_refine_ls_wR_factor_gt 0.1062
_refine_ls_wR_factor_ref 0.1064
_reflns_Friedel_coverage 0.000
_reflns_number_gt 2389
_reflns_number_total 2435
_reflns_threshold_expression 'I > 2\s(I)'
_cod_data_source_file d5mh01023c2.cif
_cod_data_source_block rac-2Sn
_cod_depositor_comments 'Adding full bibliography for 1575317--1575322.cif.'
_cod_database_code 1575318
_shelx_shelxl_version_number 2018/3
_shelx_space_group_comment
;
The symmetry employed for this shelxl refinement is uniquely defined
by the following loop, which should always be used as a source of
symmetry information in preference to the above space-group names.
They are only intended as comments.
;
_shelx_estimated_absorpt_t_max 0.333
_shelx_estimated_absorpt_t_min 0.165
_olex2_refinement_description
;
1. Fixed Uiso
 At 1.2 times of:
  All C(H) groups, All C(H,H) groups, All N(H,H) groups
 At 1.5 times of:
  All C(H,H,H,H,H,H) groups
2. Restrained distances
 C8-C7 \\sim C9-C7 \\sim C9-C10 \\sim C11-C10
 with sigma of 0.02
 N2-C8 \\sim N2-C11
 with sigma of 0.02
3. Rigid bond restraints
 N2, C8, C7, C9, C10, C11
 with sigma for 1-2 distances of 0.01 and sigma for 1-3 distances of 0.01
4. Uiso/Uaniso restraints and constraints
C8 \\sim C7 \\sim C9 \\sim C10 \\sim N2: within 2A with sigma of 0.01 and sigma
for terminal atoms of 0.02 within 2A
Uanis(C11) \\sim Ueq: with sigma of 0.05 and sigma for terminal atoms of 0.1
5. Others
 Sof(H1BD)=Sof(H1BE)=Sof(H1BF)=Sof(N2)=Sof(H2A)=Sof(H2B)=Sof(C7)=Sof(H7)=
 Sof(C8)=Sof(H8A)=Sof(H8B)=Sof(C9)=Sof(H9A)=Sof(H9B)=Sof(C10)=Sof(H10A)=
 Sof(H10B)=Sof(C11)=Sof(H11A)=Sof(H11B)=1-FVAR(1)
 Sof(H1AA)=Sof(H1AB)=Sof(H1AC)=Sof(N1)=Sof(H1A)=Sof(H1B)=Sof(C2)=Sof(H2)=
 Sof(C3)=Sof(H3A)=Sof(H3B)=Sof(C4)=Sof(H4A)=Sof(H4B)=Sof(C5)=Sof(H5A)=Sof(H5B)=
 Sof(C6)=Sof(H6A)=Sof(H6B)=FVAR(1)
6.a Ternary CH refined with riding coordinates:
 C2(H2), C7(H7)
6.b Secondary CH2 refined with riding coordinates:
 N1(H1A,H1B), C3(H3A,H3B), C4(H4A,H4B), C5(H5A,H5B), C6(H6A,H6B), N2(H2A,H2B),
 C8(H8A,H8B), C9(H9A,H9B), C10(H10A,H10B), C11(H11A,H11B)
6.c Idealised Me refined as rotating group:
 C1(H1AA,H1AB,H1AC), C1(H1BD,H1BE,H1BF)
;
_olex2_submission_special_instructions 'No special instructions were received'
_oxdiff_exptl_absorpt_empirical_details
;
Empirical correction (ABSPACK) includes:
- Absorption correction using spherical harmonics
- Frame scaling
;
_oxdiff_exptl_absorpt_empirical_full_max 2.169
_oxdiff_exptl_absorpt_empirical_full_min 0.701

loop_
_space_group_symop_operation_xyz
'x, y, z'
'-x+1/2, y+1/2, -z+1/2'
'-x, -y, -z'
'x-1/2, -y-1/2, z-1/2'

loop_
_atom_site_label
_atom_site_type_symbol
_atom_site_fract_x
_atom_site_fract_y
_atom_site_fract_z
_atom_site_U_iso_or_equiv
_atom_site_adp_type
_atom_site_occupancy
_atom_site_site_symmetry_order
_atom_site_calc_flag
_atom_site_refinement_flags_posn
_atom_site_refinement_flags_adp
_atom_site_refinement_flags_occupancy
_atom_site_disorder_assembly
_atom_site_disorder_group
Sn1 Sn 0.24507(5) 0.41638(5) 0.24703(3) 0.01843(15) Uani 1 1 d . . . . .
Br1 Br 0.05490(8) 0.22758(9) 0.30885(5) 0.02453(19) Uani 1 1 d . . . . .
Br2 Br 0.46127(8) 0.24354(9) 0.33734(6) 0.0289(2) Uani 1 1 d . . . . .
Br3 Br 0.28157(8) 0.61150(8) 0.39823(5) 0.02248(19) Uani 1 1 d . . . . .
C1 C 0.2157(9) -0.0253(10) 0.5420(6) 0.0355(19) Uani 1 1 d . . . . .
H1AA H 0.175047 -0.106326 0.575878 0.053 Uiso 0.768(19) 1 calc R U P A 1
H1AB H 0.301578 -0.067797 0.527863 0.053 Uiso 0.768(19) 1 calc R U P A 1
H1AC H 0.149686 0.000365 0.485411 0.053 Uiso 0.768(19) 1 calc R U P A 1
H1BD H 0.311509 -0.065000 0.552076 0.053 Uiso 0.232(19) 1 calc R U P A 2
H1BE H 0.163979 -0.062529 0.482710 0.053 Uiso 0.232(19) 1 calc R U P A 2
H1BF H 0.171325 -0.066468 0.589755 0.053 Uiso 0.232(19) 1 calc R U P A 2
N1 N 0.356(3) 0.403(2) 0.602(2) 0.023(3) Uani 0.768(19) 1 d . . P A 1
H1A H 0.398202 0.471752 0.570075 0.027 Uiso 0.768(19) 1 calc R U P A 1
H1B H 0.415107 0.383545 0.656337 0.027 Uiso 0.768(19) 1 calc R U P A 1
C2 C 0.2485(11) 0.1284(11) 0.5997(8) 0.023(2) Uani 0.768(19) 1 d . . P A 1
H2 H 0.310684 0.097912 0.658733 0.028 Uiso 0.768(19) 1 calc R U P A 1
C3 C 0.1193(14) 0.2047(14) 0.6199(8) 0.022(3) Uani 0.768(19) 1 d . . P A 1
H3A H 0.077103 0.130285 0.657785 0.026 Uiso 0.768(19) 1 calc R U P A 1
H3B H 0.051013 0.222405 0.562333 0.026 Uiso 0.768(19) 1 calc R U P A 1
C4 C 0.1513(12) 0.3674(13) 0.6700(8) 0.031(3) Uani 0.768(19) 1 d . . P A 1
H4A H 0.063153 0.418226 0.676845 0.037 Uiso 0.768(19) 1 calc R U P A 1
H4B H 0.208241 0.347676 0.731507 0.037 Uiso 0.768(19) 1 calc R U P A 1
C5 C 0.2276(13) 0.4802(17) 0.6198(10) 0.024(3) Uani 0.768(19) 1 d . . P A 1
H5A H 0.166296 0.511078 0.561414 0.029 Uiso 0.768(19) 1 calc R U P A 1
H5B H 0.252801 0.579424 0.656079 0.029 Uiso 0.768(19) 1 calc R U P A 1
C6 C 0.3272(11) 0.2483(13) 0.5517(8) 0.021(2) Uani 0.768(19) 1 d . . P A 1
H6A H 0.416248 0.199512 0.545108 0.025 Uiso 0.768(19) 1 calc R U P A 1
H6B H 0.271602 0.270478 0.490097 0.025 Uiso 0.768(19) 1 calc R U P A 1
N2 N 0.360(11) 0.384(9) 0.599(8) 0.032(8) Uani 0.232(19) 1 d D U P A 2
H2A H 0.446565 0.412941 0.629089 0.038 Uiso 0.232(19) 1 calc R U P A 2
H2B H 0.344338 0.431153 0.543560 0.038 Uiso 0.232(19) 1 calc R U P A 2
C7 C 0.216(3) 0.154(5) 0.544(3) 0.031(7) Uani 0.232(19) 1 d D U P A 2
H7 H 0.194488 0.193673 0.479951 0.037 Uiso 0.232(19) 1 calc R U P A 2
C8 C 0.358(3) 0.207(5) 0.586(3) 0.030(7) Uani 0.232(19) 1 d D U P A 2
H8A H 0.389345 0.153297 0.645683 0.036 Uiso 0.232(19) 1 calc R U P A 2
H8B H 0.423011 0.177518 0.546998 0.036 Uiso 0.232(19) 1 calc R U P A 2
C9 C 0.114(5) 0.224(5) 0.591(3) 0.030(7) Uani 0.232(19) 1 d D U P A 2
H9A H 0.126027 0.171953 0.651638 0.036 Uiso 0.232(19) 1 calc R U P A 2
H9B H 0.019784 0.194717 0.556786 0.036 Uiso 0.232(19) 1 calc R U P A 2
C10 C 0.117(3) 0.400(4) 0.605(3) 0.034(7) Uani 0.232(19) 1 d D U P A 2
H10A H 0.088825 0.455392 0.545749 0.040 Uiso 0.232(19) 1 calc R U P A 2
H10B H 0.051403 0.431076 0.643384 0.040 Uiso 0.232(19) 1 calc R U P A 2
C11 C 0.259(5) 0.450(7) 0.649(4) 0.039(13) Uani 0.232(19) 1 d D U P A 2
H11A H 0.281099 0.411258 0.712723 0.047 Uiso 0.232(19) 1 calc R U P A 2
H11B H 0.265103 0.569614 0.650301 0.047 Uiso 0.232(19) 1 calc R U P A 2

loop_
_atom_site_aniso_label
_atom_site_aniso_U_11
_atom_site_aniso_U_22
_atom_site_aniso_U_33
_atom_site_aniso_U_23
_atom_site_aniso_U_13
_atom_site_aniso_U_12
Sn1 0.0215(2) 0.0114(2) 0.0235(2) -0.00043(15) 0.00734(17) -0.00042(16)
Br1 0.0253(4) 0.0213(4) 0.0302(4) -0.0010(3) 0.0131(3) -0.0029(3)
Br2 0.0209(4) 0.0189(4) 0.0443(5) -0.0010(3) 0.0007(3) 0.0006(3)
Br3 0.0333(4) 0.0133(3) 0.0226(4) -0.0010(3) 0.0099(3) -0.0013(3)
C1 0.031(4) 0.022(4) 0.051(5) -0.009(4) 0.004(4) 0.000(3)
N1 0.024(6) 0.017(6) 0.031(6) 0.000(5) 0.011(5) -0.010(5)
C2 0.028(5) 0.015(4) 0.027(6) 0.000(4) 0.004(4) -0.001(4)
C3 0.017(5) 0.024(5) 0.029(6) 0.003(4) 0.014(5) -0.004(4)
C4 0.042(6) 0.022(5) 0.035(7) -0.002(4) 0.019(5) -0.001(5)
C5 0.020(6) 0.019(6) 0.036(8) -0.004(5) 0.012(5) -0.003(5)
C6 0.015(5) 0.023(5) 0.027(5) -0.004(4) 0.009(4) -0.002(4)
N2 0.021(12) 0.032(14) 0.039(18) 0.012(13) 0.001(13) 0.010(11)
C7 0.020(11) 0.035(11) 0.038(15) 0.007(10) 0.005(10) 0.011(9)
C8 0.019(11) 0.032(12) 0.038(16) 0.009(11) 0.006(11) 0.011(9)
C9 0.019(10) 0.033(12) 0.039(16) 0.008(11) 0.008(10) 0.005(9)
C10 0.024(11) 0.035(12) 0.042(17) 0.011(11) 0.010(11) 0.008(10)
C11 0.038(17) 0.03(2) 0.05(3) -0.01(2) 0.000(16) 0.006(14)

loop_
_atom_type_symbol
_atom_type_description
_atom_type_scat_dispersion_real
_atom_type_scat_dispersion_imag
_atom_type_scat_source
C C 0.0181 0.0091 'International Tables Vol C Tables 4.2.6.8 and 6.1.1.4'
H H 0.0000 0.0000 'International Tables Vol C Tables 4.2.6.8 and 6.1.1.4'
Br Br -0.6763 1.2805 'International Tables Vol C Tables 4.2.6.8 and 6.1.1.4'
N N 0.0311 0.0180 'International Tables Vol C Tables 4.2.6.8 and 6.1.1.4'
Sn Sn 0.0259 5.4591 'International Tables Vol C Tables 4.2.6.8 and 6.1.1.4'

loop_
_geom_angle_atom_site_label_1
_geom_angle_atom_site_label_2
_geom_angle_atom_site_label_3
_geom_angle
_geom_angle_site_symmetry_1
_geom_angle_site_symmetry_3
_geom_angle_publ_flag
Br1 Sn1 Br3 91.88(3) . . ?
Br2 Sn1 Br1 92.75(3) . . ?
Br2 Sn1 Br3 86.77(3) . . ?
H1AA C1 H1AB 109.5 . . ?
H1AA C1 H1AC 109.5 . . ?
H1AB C1 H1AC 109.5 . . ?
H1BD C1 H1BE 109.5 . . ?
H1BD C1 H1BF 109.5 . . ?
H1BE C1 H1BF 109.5 . . ?
C2 C1 H1AA 109.5 . . ?
C2 C1 H1AB 109.5 . . ?
C2 C1 H1AC 109.5 . . ?
C7 C1 H1BD 109.5 . . ?
C7 C1 H1BE 109.5 . . ?
C7 C1 H1BF 109.5 . . ?
H1A N1 H1B 107.8 . . ?
C5 N1 H1A 109.0 . . ?
C5 N1 H1B 109.0 . . ?
C6 N1 H1A 109.0 . . ?
C6 N1 H1B 109.0 . . ?
C6 N1 C5 112.9(19) . . ?
C1 C2 H2 108.0 . . ?
C3 C2 C1 112.1(9) . . ?
C3 C2 H2 108.0 . . ?
C3 C2 C6 110.8(9) . . ?
C6 C2 C1 109.7(8) . . ?
C6 C2 H2 108.0 . . ?
C2 C3 H3A 109.3 . . ?
C2 C3 H3B 109.3 . . ?
C2 C3 C4 111.8(10) . . ?
H3A C3 H3B 107.9 . . ?
C4 C3 H3A 109.3 . . ?
C4 C3 H3B 109.3 . . ?
C3 C4 H4A 109.3 . . ?
C3 C4 H4B 109.3 . . ?
H4A C4 H4B 107.9 . . ?
C5 C4 C3 111.7(10) . . ?
C5 C4 H4A 109.3 . . ?
C5 C4 H4B 109.3 . . ?
N1 C5 C4 110.7(14) . . ?
N1 C5 H5A 109.5 . . ?
N1 C5 H5B 109.5 . . ?
C4 C5 H5A 109.5 . . ?
C4 C5 H5B 109.5 . . ?
H5A C5 H5B 108.1 . . ?
N1 C6 C2 112.0(12) . . ?
N1 C6 H6A 109.2 . . ?
N1 C6 H6B 109.2 . . ?
C2 C6 H6A 109.2 . . ?
C2 C6 H6B 109.2 . . ?
H6A C6 H6B 107.9 . . ?
H2A N2 H2B 107.3 . . ?
C8 N2 H2A 108.1 . . ?
C8 N2 H2B 108.1 . . ?
C11 N2 H2A 108.1 . . ?
C11 N2 H2B 108.1 . . ?
C11 N2 C8 117(8) . . ?
C1 C7 H7 108.0 . . ?
C8 C7 C1 108(3) . . ?
C8 C7 H7 108.0 . . ?
C9 C7 C1 114(3) . . ?
C9 C7 H7 108.0 . . ?
C9 C7 C8 111(3) . . ?
N2 C8 C7 110(5) . . ?
N2 C8 H8A 109.7 . . ?
N2 C8 H8B 109.7 . . ?
C7 C8 H8A 109.7 . . ?
C7 C8 H8B 109.7 . . ?
H8A C8 H8B 108.2 . . ?
C7 C9 H9A 108.0 . . ?
C7 C9 H9B 108.0 . . ?
C7 C9 C10 117(4) . . ?
H9A C9 H9B 107.2 . . ?
C10 C9 H9A 108.0 . . ?
C10 C9 H9B 108.0 . . ?
C9 C10 H10A 109.7 . . ?
C9 C10 H10B 109.7 . . ?
H10A C10 H10B 108.2 . . ?
C11 C10 C9 110(4) . . ?
C11 C10 H10A 109.7 . . ?
C11 C10 H10B 109.7 . . ?
N2 C11 H11A 109.7 . . ?
N2 C11 H11B 109.7 . . ?
C10 C11 N2 110(6) . . ?
C10 C11 H11A 109.7 . . ?
C10 C11 H11B 109.7 . . ?
H11A C11 H11B 108.2 . . ?

loop_
_geom_bond_atom_site_label_1
_geom_bond_atom_site_label_2
_geom_bond_distance
_geom_bond_site_symmetry_2
_geom_bond_publ_flag
Sn1 Br1 2.7509(8) . ?
Sn1 Br2 2.6857(9) . ?
Sn1 Br3 2.7562(8) . ?
C1 H1AA 0.9800 . ?
C1 H1AB 0.9800 . ?
C1 H1AC 0.9800 . ?
C1 H1BD 0.9800 . ?
C1 H1BE 0.9800 . ?
C1 H1BF 0.9800 . ?
C1 C2 1.539(12) . ?
C1 C7 1.49(4) . ?
N1 H1A 0.9100 . ?
N1 H1B 0.9100 . ?
N1 C5 1.49(2) . ?
N1 C6 1.486(18) . ?
C2 H2 1.0000 . ?
C2 C3 1.510(15) . ?
C2 C6 1.533(15) . ?
C3 H3A 0.9900 . ?
C3 H3B 0.9900 . ?
C3 C4 1.545(16) . ?
C4 H4A 0.9900 . ?
C4 H4B 0.9900 . ?
C4 C5 1.501(16) . ?
C5 H5A 0.9900 . ?
C5 H5B 0.9900 . ?
C6 H6A 0.9900 . ?
C6 H6B 0.9900 . ?
N2 H2A 0.9100 . ?
N2 H2B 0.9100 . ?
N2 C8 1.48(7) . ?
N2 C11 1.47(7) . ?
C7 H7 1.0000 . ?
C7 C8 1.48(3) . ?
C7 C9 1.47(3) . ?
C8 H8A 0.9900 . ?
C8 H8B 0.9900 . ?
C9 H9A 0.9900 . ?
C9 H9B 0.9900 . ?
C9 C10 1.48(3) . ?
C10 H10A 0.9900 . ?
C10 H10B 0.9900 . ?
C10 C11 1.47(3) . ?
C11 H11A 0.9900 . ?
C11 H11B 0.9900 . ?

loop_
_geom_torsion_atom_site_label_1
_geom_torsion_atom_site_label_2
_geom_torsion_atom_site_label_3
_geom_torsion_atom_site_label_4
_geom_torsion
_geom_torsion_site_symmetry_1
_geom_torsion_site_symmetry_2
_geom_torsion_site_symmetry_3
_geom_torsion_site_symmetry_4
_geom_torsion_publ_flag
C1 C2 C3 C4 -174.6(9) . . . . ?
C1 C2 C6 N1 177.2(15) . . . . ?
C1 C7 C8 N2 -174(5) . . . . ?
C1 C7 C9 C10 174(4) . . . . ?
C2 C3 C4 C5 53.7(14) . . . . ?
C3 C2 C6 N1 52.9(18) . . . . ?
C3 C4 C5 N1 -54.8(18) . . . . ?
C5 N1 C6 C2 -56(2) . . . . ?
C6 N1 C5 C4 57(2) . . . . ?
C6 C2 C3 C4 -51.6(13) . . . . ?
C7 C9 C10 C11 -53(6) . . . . ?
C8 N2 C11 C10 -56(10) . . . . ?
C8 C7 C9 C10 52(5) . . . . ?
C9 C7 C8 N2 -48(7) . . . . ?
C9 C10 C11 N2 51(7) . . . . ?
C11 N2 C8 C7 54(10) . . . . ?
